data_7009435
loop_
_publ_author_name
'Chen, Jack C. C.'
'Lin, Ivan J. B.'

_publ_section_title
;
 The first dicarbene double helical mercury complex
;
_journal_issue 6
_journal_name_full 'Journal of the Chemical Society, Dalton Transactions'
_journal_page_first 839
_journal_paper_doi 10.1039/b000971g
_journal_year 2000
_chemical_formula_sum 'C26 H26 F24 Hg2 N10 P4'
_chemical_formula_weight 1459.63
_chemical_name_systematic Hg2(imypyimy)2(PF6)4
_space_group_IT_number 70
_symmetry_cell_setting orthorhombic
_symmetry_space_group_name_Hall '-F 2uv 2vw'
_symmetry_space_group_name_H-M 'F d d d :2'
_atom_sites_solution_hydrogens geom
_atom_sites_solution_primary direct
_atom_sites_solution_secondary difmap
_audit_creation_method SHELXL-97
_cell_angle_alpha 90.00
_cell_angle_beta 90.00
_cell_angle_gamma 90.00
_cell_formula_units_Z 16
_cell_length_a 23.7267(16)
_cell_length_b 23.8877(17)
_cell_length_c 30.600(2)
_cell_measurement_temperature 296(2)
_cell_volume 17343(2)
_computing_cell_refinement 'Bruker SMART'
_computing_data_collection 'Bruker SMART'
_computing_data_reduction 'Bruker SHELXTL'
_computing_molecular_graphics 'Bruker SHELXTL'
_computing_publication_material 'Bruker SHELXTL'
_computing_structure_refinement 'Bruker SHELXTL'
_computing_structure_solution 'Bruker SHELXTL'
_diffrn_ambient_temperature 296(2)
_diffrn_measured_fraction_theta_full 0.933
_diffrn_measured_fraction_theta_max 0.933
_diffrn_measurement_device_type 'CCD area detector'
_diffrn_measurement_method 'phi and omega scans'
_diffrn_radiation_monochromator graphite
_diffrn_radiation_source 'sealed tube'
_diffrn_radiation_type MoK\a
_diffrn_radiation_wavelength 0.71073
_diffrn_reflns_av_R_equivalents 0.1193
_diffrn_reflns_av_sigmaI/netI 0.0624
_diffrn_reflns_limit_h_max 26
_diffrn_reflns_limit_h_min -31
_diffrn_reflns_limit_k_max 31
_diffrn_reflns_limit_k_min -30
_diffrn_reflns_limit_l_max 40
_diffrn_reflns_limit_l_min -32
_diffrn_reflns_number 24313
_diffrn_reflns_theta_full 28.04
_diffrn_reflns_theta_max 28.04
_diffrn_reflns_theta_min 1.38
_exptl_absorpt_coefficient_mu 7.361
_exptl_absorpt_correction_T_max 0.9675
_exptl_absorpt_correction_T_min 0.1833
_exptl_absorpt_correction_type empirical
_exptl_crystal_density_diffrn 2.236
_exptl_crystal_density_method 'not measured'
_exptl_crystal_F_000 11008
_exptl_crystal_size_max 0.9
_exptl_crystal_size_mid 0.6
_exptl_crystal_size_min 0.1
_refine_diff_density_max 3.403
_refine_diff_density_min -6.892
_refine_diff_density_rms 0.343
_refine_ls_extinction_method none
_refine_ls_goodness_of_fit_ref 1.004
_refine_ls_hydrogen_treatment mixed
_refine_ls_matrix_type full
_refine_ls_number_parameters 293
_refine_ls_number_reflns 4920
_refine_ls_number_restraints 5
_refine_ls_restrained_S_all 1.004
_refine_ls_R_factor_all 0.1440
_refine_ls_R_factor_gt 0.1239
_refine_ls_shift/su_max 0.603
_refine_ls_shift/su_mean 0.022
_refine_ls_structure_factor_coef Fsqd
_refine_ls_weighting_details 'calc w=1/[\s^2^(Fo^2^)+(0.0001P)^2^+10000.0000P] where P=(Fo^2^+2Fc^2^)/3'
_refine_ls_weighting_scheme calc
_refine_ls_wR_factor_gt 0.2813
_refine_ls_wR_factor_ref 0.2918
_reflns_number_gt 3830
_reflns_number_total 4920
_reflns_threshold_expression >2sigma(I)
_cod_data_source_file b000971g.txt
_cod_data_source_block complex4
_cod_depositor_comments
;
The following automatic conversions were performed:
'_symmetry_cell_setting' value 'Orthorhombic' changed to 'orthorhombic'
according to '/home/saulius/struct/CIF-dictionaries/cif_core.dic'
dictionary named 'cif_core.dic' version 2.4.1 from 2010-06-29.

Automatic conversion script
Id: cif_fix_enum 1527 2010-12-29 10:47:43Z saulius 
;
_cod_original_sg_symbol_H-M 'Fddd '
_cod_database_code 7009435

loop_
_symmetry_equiv_pos_as_xyz
'x, y, z'
'-x+3/4, -y+3/4, z'
'-x+3/4, y, -z+3/4'
'x, -y+3/4, -z+3/4'
'x, y+1/2, z+1/2'
'-x+3/4, -y+5/4, z+1/2'
'-x+3/4, y+1/2, -z+5/4'
'x, -y+5/4, -z+5/4'
'x+1/2, y, z+1/2'
'-x+5/4, -y+3/4, z+1/2'
'-x+5/4, y, -z+5/4'
'x+1/2, -y+3/4, -z+5/4'
'x+1/2, y+1/2, z'
'-x+5/4, -y+5/4, z'
'-x+5/4, y+1/2, -z+3/4'
'x+1/2, -y+5/4, -z+3/4'
'-x, -y, -z'
'x-3/4, y-3/4, -z'
'x-3/4, -y, z-3/4'
'-x, y-3/4, z-3/4'
'-x, -y+1/2, -z+1/2'
'x-3/4, y-1/4, -z+1/2'
'x-3/4, -y+1/2, z-1/4'
'-x, y-1/4, z-1/4'
'-x+1/2, -y, -z+1/2'
'x-1/4, y-3/4, -z+1/2'
'x-1/4, -y, z-1/4'
'-x+1/2, y-3/4, z-1/4'
'-x+1/2, -y+1/2, -z'
'x-1/4, y-1/4, -z'
'x-1/4, -y+1/2, z-3/4'
'-x+1/2, y-1/4, z-3/4'

loop_
_atom_site_label
_atom_site_type_symbol
_atom_site_fract_x
_atom_site_fract_y
_atom_site_fract_z
_atom_site_U_iso_or_equiv
_atom_site_adp_type
_atom_site_occupancy
_atom_site_symmetry_multiplicity
_atom_site_calc_flag
_atom_site_refinement_flags
_atom_site_disorder_assembly
_atom_site_disorder_group
Hg1 Hg -0.1250 0.45474(5) 0.8750 0.0349(3) Uani 1 2 d S . .
Hg2 Hg 0.45610(7) 0.3750 0.8750 0.0510(4) Uani 1 2 d S . .
P1 P 0.3865(5) 0.6941(4) 0.7692(4) 0.082(3) Uani 1 1 d . . .
F1 F 0.451(2) 0.674(2) 0.7729(17) 0.116(17) Uiso 0.60 1 d P A 1
F2 F 0.387(2) 0.702(2) 0.7178(17) 0.119(17) Uiso 0.60 1 d P A 1
F3 F 0.406(3) 0.755(3) 0.771(2) 0.13(3) Uiso 0.50 1 d P A 1
F4 F 0.3756(19) 0.6273(18) 0.7672(14) 0.069(10) Uiso 0.50 1 d P A 1
F5 F 0.327(2) 0.712(2) 0.7753(18) 0.093(13) Uiso 0.50 1 d P A 1
F6 F 0.383(2) 0.6864(19) 0.8240(14) 0.110(13) Uiso 0.60 1 d P A 1
F1' F 0.436(3) 0.661(3) 0.788(2) 0.083(17) Uiso 0.40 1 d P A 2
F2' F 0.417(3) 0.699(2) 0.726(2) 0.084(16) Uiso 0.40 1 d P A 2
F3' F 0.4079(18) 0.7549(18) 0.7875(15) 0.060(10) Uiso 0.50 1 d P A 2
F4' F 0.360(3) 0.635(3) 0.752(2) 0.13(2) Uiso 0.50 1 d P A 2
F5' F 0.323(2) 0.720(2) 0.744(2) 0.114(17) Uiso 0.50 1 d P A 2
F6' F 0.344(3) 0.688(3) 0.808(2) 0.11(2) Uiso 0.40 1 d P A 2
P2 P 0.2017(9) 0.5195(11) 0.8591(9) 0.052(6) Uani 0.50 1 d P B 1
F7 F 0.1702(19) 0.4986(19) 0.8159(15) 0.068(12) Uiso 0.50 1 d P B 1
F9 F 0.150(2) 0.525(2) 0.8854(15) 0.081(13) Uiso 0.50 1 d P B 1
F10 F 0.2267(19) 0.527(2) 0.9069(15) 0.109(13) Uiso 0.60 1 d P B 1
F11 F 0.222(3) 0.578(2) 0.841(2) 0.13(2) Uiso 0.60 1 d P B 1
F12 F 0.2571(14) 0.4926(15) 0.8434(11) 0.074(9) Uiso 0.60 1 d P B 1
F8 F 0.179(2) 0.456(2) 0.8692(18) 0.108(16) Uiso 0.50 1 d P B 1
P2' P 0.1991(16) 0.545(3) 0.8560(10) 0.14(2) Uani 0.50 1 d P C 2
F7' F 0.178(2) 0.520(2) 0.8106(16) 0.079(14) Uiso 0.50 1 d P C 2
F8' F 0.227(7) 0.488(7) 0.879(5) 0.32(7) Uiso 0.50 1 d P C 2
F9' F 0.145(2) 0.548(2) 0.8754(19) 0.092(16) Uiso 0.50 1 d P C 2
F10' F 0.229(4) 0.586(4) 0.892(3) 0.17(3) Uiso 0.40 1 d P C 2
F11' F 0.173(5) 0.589(5) 0.834(4) 0.20(4) Uiso 0.40 1 d P C 2
F12' F 0.263(2) 0.533(3) 0.8315(19) 0.090(16) Uiso 0.40 1 d P C 2
N1 N -0.1250 0.3750 0.8044(9) 0.038(6) Uani 1 2 d S . .
N2 N -0.0383(8) 0.4198(7) 0.8090(6) 0.035(4) Uani 1 1 d D . .
N3 N 0.0017(10) 0.4662(10) 0.8595(8) 0.076(9) Uani 1 1 d D . .
N4 N 0.3750 0.4608(13) 0.8750 0.062(10) Uani 1 2 d SD . .
N5 N 0.4175(11) 0.4575(13) 0.8079(9) 0.067(8) Uani 1 1 d D . .
N6 N 0.4614(10) 0.3912(14) 0.7752(9) 0.077(9) Uani 1 1 d D . .
C1 C -0.1250 0.3750 0.7155(14) 0.09(2) Uani 1 2 d S . .
H1A H -0.1250 0.3750 0.6851 0.113 Uiso 1 2 calc SR . .
C2 C -0.0810(15) 0.3957(14) 0.7376(9) 0.066(9) Uani 1 1 d . . .
H2A H -0.0492 0.4094 0.7234 0.079 Uiso 1 1 calc R . .
C3 C -0.0852(15) 0.3959(11) 0.7828(9) 0.063(9) Uani 1 1 d . . .
C4 C 0.0194(12) 0.4165(13) 0.8018(14) 0.082(12) Uani 1 1 d D . .
H4A H 0.0382 0.3986 0.7791 0.099 Uiso 1 1 calc R . .
C5 C 0.0444(9) 0.4484(13) 0.839(2) 0.19(4) Uani 1 1 d D . .
H5A H 0.0822 0.4538 0.8461 0.230 Uiso 1 1 calc R . .
C6 C -0.0463(9) 0.4490(9) 0.8452(7) 0.035(5) Uani 1 1 d D . .
C7 C 0.0161(17) 0.502(2) 0.8982(13) 0.106(15) Uani 1 1 d . . .
H7A H 0.0554 0.5114 0.8973 0.160 Uiso 1 1 calc R . .
H7B H 0.0082 0.4816 0.9246 0.160 Uiso 1 1 calc R . .
H7C H -0.0060 0.5355 0.8975 0.160 Uiso 1 1 calc R . .
C8 C 0.3750 0.5760(19) 0.8750 0.11(3) Uani 1 2 d SD . .
H8A H 0.3750 0.6149 0.8750 0.134 Uiso 1 2 calc SR . .
C9 C 0.3966(12) 0.551(2) 0.8403(15) 0.108(15) Uiso 1 1 d D . .
H9A H 0.4112 0.5716 0.8171 0.130 Uiso 1 1 calc R . .
C10 C 0.3965(12) 0.4897(13) 0.8401(14) 0.069(10) Uani 1 1 d . . .
C11 C 0.4478(11) 0.4094(13) 0.8134(8) 0.052(7) Uani 1 1 d D . .
C12 C 0.5028(19) 0.343(2) 0.7678(13) 0.112(17) Uani 1 1 d . . .
H12A H 0.5057 0.3355 0.7371 0.169 Uiso 1 1 calc R . .
H12B H 0.4895 0.3102 0.7827 0.169 Uiso 1 1 calc R . .
H12C H 0.5392 0.3533 0.7790 0.169 Uiso 1 1 calc R . .
C13 C 0.4407(18) 0.428(3) 0.7441(13) 0.14(3) Uani 1 1 d D . .
H13A H 0.4457 0.4243 0.7141 0.169 Uiso 1 1 calc R . .
C14 C 0.4128(18) 0.468(3) 0.7639(15) 0.14(3) Uani 1 1 d D . .
H14A H 0.3937 0.4975 0.7507 0.173 Uiso 1 1 calc R . .

loop_
_atom_site_aniso_label
_atom_site_aniso_U_11
_atom_site_aniso_U_22
_atom_site_aniso_U_33
_atom_site_aniso_U_23
_atom_site_aniso_U_13
_atom_site_aniso_U_12
Hg1 0.0219(5) 0.0370(6) 0.0459(7) 0.000 -0.0005(5) 0.000
Hg2 0.0757(11) 0.0351(7) 0.0420(7) 0.0064(6) 0.000 0.000
P1 0.095(8) 0.054(5) 0.098(7) -0.017(5) 0.037(6) 0.003(5)
P2 0.027(8) 0.083(13) 0.047(11) -0.010(9) -0.013(7) 0.015(9)
P2' 0.079(19) 0.31(7) 0.028(11) 0.00(2) 0.019(11) 0.10(3)
N1 0.031(13) 0.041(14) 0.042(15) 0.000 0.000 0.007(13)
N2 0.033(10) 0.031(10) 0.042(11) -0.008(8) 0.003(8) -0.009(8)
N3 0.071(16) 0.082(18) 0.074(17) 0.015(14) -0.079(15) 0.022(14)
N4 0.07(2) 0.032(15) 0.09(3) 0.000 0.05(2) 0.000
N5 0.057(15) 0.08(2) 0.061(16) 0.034(15) -0.021(13) -0.027(15)
N6 0.039(13) 0.14(3) 0.057(16) 0.009(17) -0.001(12) 0.007(15)
C1 0.13(5) 0.13(5) 0.03(2) 0.000 0.000 0.03(4)
C2 0.08(2) 0.08(2) 0.037(15) 0.003(14) 0.031(16) -0.009(18)
C3 0.11(3) 0.029(12) 0.053(16) 0.001(11) 0.050(18) 0.003(15)
C4 0.039(16) 0.06(2) 0.15(4) 0.01(2) 0.03(2) 0.028(15)
C5 0.000(10) 0.038(16) 0.54(11) 0.04(3) -0.08(3) -0.006(10)
C6 0.033(11) 0.034(11) 0.037(12) 0.011(9) 0.016(9) 0.000(9)
C7 0.08(3) 0.14(4) 0.10(3) -0.02(3) -0.05(2) -0.03(3)
C8 0.06(3) 0.03(2) 0.24(8) 0.000 -0.01(5) 0.000
C10 0.039(14) 0.051(17) 0.12(3) 0.042(19) -0.030(17) 0.001(13)
C11 0.045(14) 0.08(2) 0.031(13) 0.002(13) -0.014(11) -0.016(14)
C12 0.10(3) 0.17(5) 0.07(2) -0.01(3) 0.04(2) -0.01(3)
C13 0.09(3) 0.29(8) 0.04(2) 0.06(3) 0.00(2) 0.01(4)
C14 0.09(3) 0.26(8) 0.08(3) 0.11(4) 0.00(3) -0.01(4)

loop_
_atom_type_symbol
_atom_type_description
_atom_type_scat_dispersion_real
_atom_type_scat_dispersion_imag
_atom_type_scat_source
C C 0.0033 0.0016 'International Tables Vol C Tables 4.2.6.8 and 6.1.1.4'
H H 0.0000 0.0000 'International Tables Vol C Tables 4.2.6.8 and 6.1.1.4'
N N 0.0061 0.0033 'International Tables Vol C Tables 4.2.6.8 and 6.1.1.4'
F F 0.0171 0.0103 'International Tables Vol C Tables 4.2.6.8 and 6.1.1.4'
P P 0.1023 0.0942 'International Tables Vol C Tables 4.2.6.8 and 6.1.1.4'
Hg Hg -2.3894 9.2266 'International Tables Vol C Tables 4.2.6.8 and 6.1.1.4'

loop_
_geom_angle_atom_site_label_1
_geom_angle_atom_site_label_2
_geom_angle_atom_site_label_3
_geom_angle
_geom_angle_site_symmetry_1
_geom_angle_site_symmetry_3
_geom_angle_publ_flag
C6 Hg1 C6 172.5(12) . 3_456 ?
C11 Hg2 C11 169.1(14) 4_556 . ?
F5 P1 F1' 145(3) . . ?
F5 P1 F2' 122(3) . . ?
F1' P1 F2' 91(3) . . ?
F5 P1 F3 90(4) . . ?
F1' P1 F3 105(4) . . ?
F2' P1 F3 79(3) . . ?
F5 P1 F6' 47(3) . . ?
F1' P1 F6' 99(4) . . ?
F2' P1 F6' 168(4) . . ?
F3 P1 F6' 105(4) . . ?
F5 P1 F2 95(3) . . ?
F1' P1 F2 116(3) . . ?
F2' P1 F2 28(3) . . ?
F3 P1 F2 85(3) . . ?
F6' P1 F2 140(4) . . ?
F5 P1 F4 98(3) . . ?
F1' P1 F4 68(3) . . ?
F2' P1 F4 97(3) . . ?
F3 P1 F4 172(4) . . ?
F6' P1 F4 81(3) . . ?
F2 P1 F4 95(3) . . ?
F5 P1 F4' 85(3) . . ?
F1' P1 F4' 88(3) . . ?
F2' P1 F4' 88(3) . . ?
F3 P1 F4' 161(4) . . ?
F6' P1 F4' 86(3) . . ?
F2 P1 F4' 78(3) . . ?
F4 P1 F4' 22(3) . . ?
F5 P1 F1 169(3) . . ?
F1' P1 F1 25(3) . . ?
F2' P1 F1 69(3) . . ?
F3 P1 F1 90(4) . . ?
F6' P1 F1 122(4) . . ?
F2 P1 F1 96(3) . . ?
F4 P1 F1 82(3) . . ?
F4' P1 F1 98(3) . . ?
F5 P1 F3' 90(2) . . ?
F1' P1 F3' 96(3) . . ?
F2' P1 F3' 95(3) . . ?
F3 P1 F3' 18(3) . . ?
F6' P1 F3' 91(3) . . ?
F2 P1 F3' 103(3) . . ?
F4 P1 F3' 160(2) . . ?
F4' P1 F3' 175(3) . . ?
F1 P1 F3' 86(2) . . ?
F5 P1 F6 82(3) . . ?
F1' P1 F6 67(3) . . ?
F2' P1 F6 155(3) . . ?
F3 P1 F6 95(3) . . ?
F6' P1 F6 37(3) . . ?
F2 P1 F6 177(3) . . ?
F4 P1 F6 86(2) . . ?
F4' P1 F6 102(3) . . ?
F1 P1 F6 87(3) . . ?
F3' P1 F6 77(2) . . ?
F5 P1 F5' 34(2) . . ?
F1' P1 F5' 169(3) . . ?
F2' P1 F5' 89(3) . . ?
F3 P1 F5' 86(3) . . ?
F6' P1 F5' 80(3) . . ?
F2 P1 F5' 62(3) . . ?
F4 P1 F5' 101(3) . . ?
F4' P1 F5' 80(3) . . ?
F1 P1 F5' 157(3) . . ?
F3' P1 F5' 96(2) . . ?
F6 P1 F5' 115(3) . . ?
F9 P2 F12 157(3) . . ?
F9 P2 F11 112(4) . . ?
F12 P2 F11 90(3) . . ?
F9 P2 F10 79(3) . . ?
F12 P2 F10 91(2) . . ?
F11 P2 F10 96(3) . . ?
F9 P2 F7 95(3) . . ?
F12 P2 F7 91(2) . . ?
F11 P2 F7 97(3) . . ?
F10 P2 F7 166(3) . . ?
F9 P2 F8 73(3) . . ?
F12 P2 F8 88(3) . . ?
F11 P2 F8 170(3) . . ?
F10 P2 F8 93(3) . . ?
F7 P2 F8 73(3) . . ?
F11' P2' F9' 76(5) . . ?
F11' P2' F7' 74(5) . . ?
F9' P2' F7' 96(4) . . ?
F11' P2' F10' 93(7) . . ?
F9' P2' F10' 94(4) . . ?
F7' P2' F10' 161(6) . . ?
F11' P2' F8' 174(9) . . ?
F9' P2' F8' 103(7) . . ?
F7' P2' F8' 100(7) . . ?
F10' P2' F8' 92(6) . . ?
F11' P2' F12' 108(6) . . ?
F9' P2' F12' 173(6) . . ?
F7' P2' F12' 81(3) . . ?
F10' P2' F12' 91(5) . . ?
F8' P2' F12' 73(6) . . ?
P2' F9' F11' 51(5) . . ?
P2' F11' F9' 53(5) . . ?
C3 N1 C3 116(4) 2_455 . ?
C6 N2 C4 108(2) . . ?
C6 N2 C3 123(2) . . ?
C4 N2 C3 129(3) . . ?
C5 N3 C6 116(3) . . ?
C5 N3 C7 113(3) . . ?
C6 N3 C7 131(3) . . ?
C10 N4 C10 119(4) 3_556 . ?
C10 N5 C11 126(2) . . ?
C10 N5 C14 126(4) . . ?
C11 N5 C14 108(4) . . ?
C11 N6 C13 109(4) . . ?
C11 N6 C12 123(3) . . ?
C13 N6 C12 127(4) . . ?
C2 C1 C2 119(4) . 2_455 ?
C1 C2 C3 117(3) . . ?
N1 C3 C2 125(4) . . ?
N1 C3 N2 116(2) . . ?
C2 C3 N2 119(3) . . ?
N2 C4 C5 104(3) . . ?
N3 C5 C4 103(2) . . ?
N3 C6 N2 109(2) . . ?
N3 C6 Hg1 129(2) . . ?
N2 C6 Hg1 121.9(17) . . ?
C9 C8 C9 127(6) 3_556 . ?
C8 C9 C10 117(5) . . ?
N5 C10 N4 115(3) . . ?
N5 C10 C9 125(4) . . ?
N4 C10 C9 120(4) . . ?
N6 C11 N5 108(3) . . ?
N6 C11 Hg2 132(3) . . ?
N5 C11 Hg2 120(2) . . ?
C14 C13 N6 109(4) . . ?
C13 C14 N5 106(5) . . ?

loop_
_geom_bond_atom_site_label_1
_geom_bond_atom_site_label_2
_geom_bond_distance
_geom_bond_site_symmetry_2
_geom_bond_publ_flag
Hg1 C6 2.08(2) . ?
Hg1 C6 2.08(2) 3_456 ?
Hg2 C11 2.06(3) 4_556 ?
Hg2 C11 2.06(3) . ?
P1 F5 1.49(5) . ?
P1 F1' 1.53(6) . ?
P1 F2' 1.52(6) . ?
P1 F3 1.53(8) . ?
P1 F6' 1.56(7) . ?
P1 F2 1.59(5) . ?
P1 F4 1.62(4) . ?
P1 F4' 1.63(7) . ?
P1 F1 1.61(5) . ?
P1 F3' 1.64(4) . ?
P1 F6 1.69(5) . ?
P1 F5' 1.80(6) . ?
P2 F9 1.48(5) . ?
P2 F12 1.54(4) . ?
P2 F11 1.59(7) . ?
P2 F10 1.59(5) . ?
P2 F7 1.60(5) . ?
P2 F8 1.64(6) . ?
P2' F11' 1.39(12) . ?
P2' F9' 1.42(6) . ?
P2' F7' 1.60(6) . ?
P2' F10' 1.63(11) . ?
P2' F8' 1.67(15) . ?
P2' F12' 1.71(7) . ?
F9' F11' 1.72(12) . ?
N1 C3 1.26(3) 2_455 ?
N1 C3 1.26(3) . ?
N2 C6 1.32(3) . ?
N2 C4 1.39(3) . ?
N2 C3 1.49(4) . ?
N3 C5 1.26(5) . ?
N3 C6 1.29(3) . ?
N3 C7 1.50(4) . ?
N4 C10 1.37(4) 3_556 ?
N4 C10 1.37(4) . ?
N5 C10 1.34(5) . ?
N5 C11 1.37(4) . ?
N5 C14 1.38(5) . ?
N6 C11 1.29(4) . ?
N6 C13 1.38(5) . ?
N6 C12 1.53(5) . ?
C1 C2 1.34(4) . ?
C1 C2 1.34(4) 2_455 ?
C2 C3 1.39(4) . ?
C4 C5 1.50(6) . ?
C8 C9 1.32(5) 3_556 ?
C8 C9 1.32(5) . ?
C9 C10 1.47(6) . ?
C13 C14 1.32(8) . ?
